data_4304020
loop_
_publ_author_name
'Mohamed Osman Awaleh'
'Fran\,cois Baril-Robert'
'Christian Reber'
'Antonella Badia'
'Fran\,cois Brisse'

_publ_contact_author_address
;
      Universit\'e de Montr\'eal
      D\'epartement de Chimie
      C.P. 6128, Succ. Centre-ville
      Montr\'eal, Qu\'ebec
      Canada, H3C 3J7
;
_publ_contact_author_email francois.brisse@umontreal.ca
_publ_contact_author_fax '+1 514 343 7586'
_publ_contact_author_name 'Dr Fran\,cois Brisse'
_publ_contact_author_phone '+1 514 343 2088'
_publ_section_title
;
Gold(I)-Dithioether Supramolecular Polymers: Synthesis, Characterization,
and Luminescence
;
_journal_name_full 'Inorganic Chemistry'
_journal_page_first 2964
_journal_page_last 2974
_journal_paper_doi 10.1021/ic701275k
_journal_volume 47
_journal_year 2008
_chemical_compound_source 'Synthesized by the authors. See text'
_chemical_formula_moiety 'C14 H14 Au2 Cl2 S2'
_chemical_formula_sum 'C14 H14 Au2 Cl2 S2'
_chemical_formula_weight 711.21
_chemical_name_systematic
; 
 ? 
;
_space_group_IT_number 2
_symmetry_cell_setting triclinic
_symmetry_space_group_name_Hall '-P 1'
_symmetry_space_group_name_H-M 'P -1'
_atom_sites_solution_hydrogens geom
_atom_sites_solution_primary direct
_atom_sites_solution_secondary difmap
_audit_creation_method SHELXL-97
_cell_angle_alpha 93.6670(10)
_cell_angle_beta 92.6140(10)
_cell_angle_gamma 100.8910(10)
_cell_formula_units_Z 2
_cell_length_a 6.2629(2)
_cell_length_b 8.9090(2)
_cell_length_c 14.7547(4)
_cell_measurement_reflns_used 3987
_cell_measurement_temperature 100(2)
_cell_measurement_theta_max 68.91
_cell_measurement_theta_min 3.01
_cell_volume 805.37(4)
_computing_cell_refinement 'SMART (Bruker, 2003)'
_computing_data_collection 'SMART (Bruker, 2003)'
_computing_data_reduction 'SAINT (Bruker, 2004)'
_computing_molecular_graphics 'SHELXTL (Bruker, 1997)'
_computing_publication_material 'UdMX (local program)'
_computing_structure_refinement 'SHELXL97 (Sheldrick, 1997)'
_computing_structure_solution 'SHELXS97 (Sheldrick, 1997)'
_diffrn_ambient_temperature 100(2)
_diffrn_detector_area_resol_mean 5.5
_diffrn_measured_fraction_theta_full 0.961
_diffrn_measured_fraction_theta_max 0.961
_diffrn_measurement_device_type 'Bruker Smart 6000'
_diffrn_measurement_method \w
_diffrn_radiation_monochromator 'Montel 200 optics'
_diffrn_radiation_source 'Rotating Anode'
_diffrn_radiation_type CuK\a
_diffrn_radiation_wavelength 1.54178
_diffrn_reflns_av_R_equivalents 0.089
_diffrn_reflns_av_sigmaI/netI 0.1449
_diffrn_reflns_limit_h_max 7
_diffrn_reflns_limit_h_min -7
_diffrn_reflns_limit_k_max 10
_diffrn_reflns_limit_k_min -10
_diffrn_reflns_limit_l_max 17
_diffrn_reflns_limit_l_min -17
_diffrn_reflns_number 10933
_diffrn_reflns_theta_full 68.91
_diffrn_reflns_theta_max 68.91
_diffrn_reflns_theta_min 3.01
_diffrn_standards_decay_% 1.11
_diffrn_standards_number 21
_exptl_absorpt_coefficient_mu 39.109
_exptl_absorpt_correction_T_max 0.3050
_exptl_absorpt_correction_T_min 0.1460
_exptl_absorpt_correction_type multi-scan
_exptl_absorpt_process_details 'Sadabs (Sheldrick,1996)'
_exptl_crystal_colour Colorless
_exptl_crystal_density_diffrn 2.933
_exptl_crystal_density_method 'not measured'
_exptl_crystal_description needle
_exptl_crystal_F_000 644
_exptl_crystal_size_max 0.08
_exptl_crystal_size_mid 0.05
_exptl_crystal_size_min 0.03
_refine_diff_density_max 2.971
_refine_diff_density_min -3.141
_refine_diff_density_rms 0.573
_refine_ls_extinction_method none
_refine_ls_goodness_of_fit_ref 1.037
_refine_ls_hydrogen_treatment constr
_refine_ls_matrix_type full
_refine_ls_number_parameters 181
_refine_ls_number_reflns 2878
_refine_ls_number_restraints 0
_refine_ls_restrained_S_all 1.037
_refine_ls_R_factor_all 0.0707
_refine_ls_R_factor_gt 0.0618
_refine_ls_shift/su_max 0.000
_refine_ls_shift/su_mean 0.000
_refine_ls_structure_factor_coef Fsqd
_refine_ls_weighting_details 'calc w=1/[\s^2^(Fo^2^)+(0.0842P)^2^] where P=(Fo^2^+2Fc^2^)/3'
_refine_ls_weighting_scheme calc
_refine_ls_wR_factor_gt 0.1463
_refine_ls_wR_factor_ref 0.1567
_reflns_number_gt 2341
_reflns_number_total 2878
_reflns_threshold_expression I>2\s(I)
_cod_data_source_file ic701275k-file.003.cif
_cod_data_source_block Complex2
_cod_depositor_comments
;
The following automatic conversions were performed:
'_symmetry_cell_setting' value 'Triclinic' changed to 'triclinic'
according to '/home/saulius/struct/CIF-dictionaries/cif_core.dic'
dictionary named 'cif_core.dic' version 2.4.1 from
2010-06-29.

'_geom_angle_publ_flag' value 'Y' changed to 'y' according to
'/home/saulius/struct/CIF-dictionaries/cif_core.dic' dictionary named
'cif_core.dic' version 2.4.1 from 2010-06-29 (36
times).

'_geom_bond_publ_flag' value 'Y' changed to 'y' according to
'/home/saulius/struct/CIF-dictionaries/cif_core.dic' dictionary named
'cif_core.dic' version 2.4.1 from 2010-06-29 (25 times).

Automatic conversion script
Id: cif_fix_enum 1527 2010-12-29 10:47:43Z saulius 
;
_cod_database_code 4304020

loop_
_symmetry_equiv_pos_as_xyz
'x, y, z'
'-x, -y, -z'

loop_
_atom_site_label
_atom_site_type_symbol
_atom_site_fract_x
_atom_site_fract_y
_atom_site_fract_z
_atom_site_U_iso_or_equiv
_atom_site_adp_type
_atom_site_occupancy
_atom_site_symmetry_multiplicity
_atom_site_calc_flag
_atom_site_refinement_flags
_atom_site_disorder_assembly
_atom_site_disorder_group
Au1 Au 0.03499(7) 0.50506(5) 0.27374(3) 0.0169(2) Uani 1 1 d . . .
Au2 Au 0.52929(7) 0.49631(5) 0.26443(3) 0.0177(2) Uani 1 1 d . . .
Cl1 Cl -0.0402(4) 0.3475(3) 0.14270(17) 0.0205(5) Uani 1 1 d . . .
Cl2 Cl 0.4784(4) 0.3588(3) 0.38914(17) 0.0233(6) Uani 1 1 d . . .
S1 S 0.1198(4) 0.6650(3) 0.40202(17) 0.0183(5) Uani 1 1 d . . .
S2 S 0.6033(4) 0.6164(3) 0.13503(17) 0.0180(5) Uani 1 1 d . . .
C11 C -0.006(2) 0.8261(12) 0.3828(7) 0.022(2) Uani 1 1 d . . .
C12 C 0.111(2) 0.9332(14) 0.3312(9) 0.028(2) Uani 1 1 d . . .
H12 H 0.2447 0.9180 0.3082 0.033 Uiso 1 1 calc R . .
C13 C 0.0282(19) 1.0647(12) 0.3132(8) 0.022(2) Uani 1 1 d . . .
H13 H 0.1071 1.1385 0.2773 0.026 Uiso 1 1 calc R . .
C14 C -0.166(2) 1.0887(13) 0.3468(8) 0.025(2) Uani 1 1 d . . .
H14 H -0.2216 1.1772 0.3334 0.030 Uiso 1 1 calc R . .
C15 C -0.278(2) 0.9805(15) 0.4009(9) 0.030(3) Uani 1 1 d . . .
H15 H -0.4087 0.9982 0.4261 0.036 Uiso 1 1 calc R . .
C16 C -0.2015(18) 0.8465(14) 0.4185(8) 0.025(2) Uani 1 1 d . . .
H16 H -0.2808 0.7717 0.4537 0.030 Uiso 1 1 calc R . .
C17 C -0.0393(18) 0.5729(12) 0.4904(7) 0.019(2) Uani 1 1 d . . .
H17A H -0.0216 0.6425 0.5464 0.023 Uiso 1 1 calc R . .
H17B H -0.1956 0.5488 0.4701 0.023 Uiso 1 1 calc R . .
C21 C 0.4500(19) 0.7679(12) 0.1223(8) 0.022(2) Uani 1 1 d . . .
C22 C 0.5704(19) 0.9124(13) 0.1457(8) 0.025(2) Uani 1 1 d . . .
H22 H 0.7183 0.9252 0.1675 0.029 Uiso 1 1 calc R . .
C23 C 0.4738(19) 1.0388(13) 0.1371(8) 0.025(2) Uani 1 1 d . . .
H23 H 0.5545 1.1388 0.1542 0.030 Uiso 1 1 calc R . .
C24 C 0.2553(19) 1.0189(12) 0.1028(7) 0.021(2) Uani 1 1 d . . .
H24 H 0.1873 1.1045 0.0959 0.026 Uiso 1 1 calc R . .
C25 C 0.1415(18) 0.8695(12) 0.0791(8) 0.021(2) Uani 1 1 d . . .
H25 H -0.0048 0.8549 0.0550 0.025 Uiso 1 1 calc R . .
C26 C 0.2362(18) 0.7404(12) 0.0898(7) 0.017(2) Uani 1 1 d . . .
H26 H 0.1565 0.6392 0.0753 0.021 Uiso 1 1 calc R . .
C27 C 0.4825(19) 0.4716(12) 0.0466(7) 0.020(2) Uani 1 1 d . . .
H27A H 0.5477 0.3794 0.0521 0.024 Uiso 1 1 calc R . .
H27B H 0.3244 0.4419 0.0545 0.024 Uiso 1 1 calc R . .

loop_
_atom_site_aniso_label
_atom_site_aniso_U_11
_atom_site_aniso_U_22
_atom_site_aniso_U_33
_atom_site_aniso_U_23
_atom_site_aniso_U_13
_atom_site_aniso_U_12
Au1 0.0184(3) 0.0173(3) 0.0164(3) 0.00196(19) 0.00449(18) 0.0060(2)
Au2 0.0182(3) 0.0202(3) 0.0160(3) 0.00090(19) 0.00346(19) 0.0064(2)
Cl1 0.0234(13) 0.0197(12) 0.0183(12) -0.0014(9) 0.0048(9) 0.0041(10)
Cl2 0.0231(13) 0.0270(13) 0.0201(13) 0.0045(10) 0.0058(9) 0.0033(10)
S1 0.0213(12) 0.0170(12) 0.0156(12) 0.0007(9) 0.0024(9) 0.0010(10)
S2 0.0197(12) 0.0186(12) 0.0160(12) -0.0009(9) 0.0044(9) 0.0044(10)
C11 0.037(7) 0.014(5) 0.014(5) 0.002(4) 0.004(4) 0.001(5)
C12 0.031(6) 0.027(6) 0.027(6) 0.000(5) 0.010(5) 0.007(5)
C13 0.032(6) 0.012(5) 0.020(6) 0.005(4) 0.004(4) -0.001(4)
C14 0.034(7) 0.022(6) 0.023(6) -0.004(4) 0.005(5) 0.015(5)
C15 0.031(7) 0.031(7) 0.028(7) -0.003(5) 0.008(5) 0.009(5)
C16 0.020(6) 0.029(6) 0.027(6) 0.010(5) 0.005(4) 0.003(5)
C17 0.025(6) 0.018(5) 0.015(5) -0.003(4) 0.005(4) 0.008(4)
C21 0.029(6) 0.018(5) 0.021(6) 0.006(4) 0.007(4) 0.008(5)
C22 0.021(6) 0.025(6) 0.025(6) -0.006(5) -0.002(4) 0.002(5)
C23 0.020(6) 0.022(6) 0.031(6) -0.003(5) 0.007(5) 0.000(5)
C24 0.033(6) 0.017(5) 0.017(5) 0.008(4) 0.006(4) 0.010(5)
C25 0.025(6) 0.016(5) 0.021(5) 0.002(4) -0.002(4) 0.004(4)
C26 0.025(5) 0.012(5) 0.012(5) -0.006(4) -0.001(4) 0.001(4)
C27 0.023(5) 0.019(5) 0.019(5) -0.007(4) 0.002(4) 0.007(4)

loop_
_atom_type_symbol
_atom_type_description
_atom_type_scat_dispersion_real
_atom_type_scat_dispersion_imag
_atom_type_scat_source
C C 0.0181 0.0091 'International Tables Vol C Tables 4.2.6.8 and 6.1.1.4'
H H 0.0000 0.0000 'International Tables Vol C Tables 4.2.6.8 and 6.1.1.4'
S S 0.3331 0.5567 'International Tables Vol C Tables 4.2.6.8 and 6.1.1.4'
Cl Cl 0.3639 0.7018 'International Tables Vol C Tables 4.2.6.8 and 6.1.1.4'
Au Au -4.4197 7.2980 'International Tables Vol C Tables 4.2.6.8 and 6.1.1.4'

loop_
_geom_angle_atom_site_label_1
_geom_angle_atom_site_label_2
_geom_angle_atom_site_label_3
_geom_angle_site_symmetry_1
_geom_angle_site_symmetry_2
_geom_angle_site_symmetry_3
_geom_angle
_geom_angle_publ_flag
S1 AU1 CL1 . . . 178.17(9) y
S1 AU1 AU2 . . . 88.34(7) y
CL1 AU1 AU2 . . . 90.16(6) y
S1 AU1 AU2 . . 1_455 97.17(7) y
CL1 AU1 AU2 . . 1_455 84.31(6) y
AU2 AU1 AU2 . . 1_455 174.44(2) y
S2 AU2 CL2 . . . 173.94(9) y
S2 AU2 AU1 . . . 100.29(6) y
CL2 AU2 AU1 . . . 84.39(7) y
S2 AU2 AU1 . . 1_655 82.66(6) y
CL2 AU2 AU1 . . 1_655 93.00(7) y
AU1 AU2 AU1 . . 1_655 174.44(2) y
C11 S1 C17 . . . 102.7(5) y
C11 S1 AU1 . . . 105.4(4) y
C17 S1 AU1 . . . 106.2(4) y
C27 S2 C21 . . . 103.8(5) y
C27 S2 AU2 . . . 102.9(4) y
C21 S2 AU2 . . . 111.8(4) y
C12 C11 C16 . . . 121.8(11) y
C12 C11 S1 . . . 114.4(9) y
C16 C11 S1 . . . 123.9(8) y
C11 C12 C13 . . . 118.9(11) y
C11 C12 H12 . . . 120.5 ?
C13 C12 H12 . . . 120.5 ?
C14 C13 C12 . . . 121.2(11) y
C14 C13 H13 . . . 119.5 ?
C12 C13 H13 . . . 119.5 ?
C13 C14 C15 . . . 118.8(11) y
C13 C14 H14 . . . 120.6 ?
C15 C14 H14 . . . 120.6 ?
C14 C15 C16 . . . 121.3(12) y
C14 C15 H15 . . . 119.4 ?
C16 C15 H15 . . . 119.4 ?
C11 C16 C15 . . . 118.1(11) y
C11 C16 H16 . . . 121 ?
C15 C16 H16 . . . 121 ?
C17 C17 S1 2_566 . . 108.7(1) y
C17 C17 H17A 2_566 . . 109.9 ?
S1 C17 H17A . . . 109.9 ?
C17 C17 H17B 2_566 . . 109.9 ?
S1 C17 H17B . . . 109.9 ?
H17A C17 H17B . . . 108.3 ?
C26 C21 C22 . . . 123.6(11) y
C26 C21 S2 . . . 122.8(8) y
C22 C21 S2 . . . 113.5(9) y
C21 C22 C23 . . . 119.4(11) y
C21 C22 H22 . . . 120.3 ?
C23 C22 H22 . . . 120.3 ?
C22 C23 C24 . . . 120.0(10) y
C22 C23 H23 . . . 120 ?
C24 C23 H23 . . . 120 ?
C25 C24 C23 . . . 118.2(10) y
C25 C24 H24 . . . 120.9 ?
C23 C24 H24 . . . 120.9 ?
C24 C25 C26 . . . 122.3(11) y
C24 C25 H25 . . . 118.9 ?
C26 C25 H25 . . . 118.9 ?
C21 C26 C25 . . . 116.6(10) y
C21 C26 H26 . . . 121.7 ?
C25 C26 H26 . . . 121.7 ?
C27 C27 S2 2_665 . . 111.4(1) y
C27 C27 H27A 2_665 . . 109.3 ?
S2 C27 H27A . . . 109.3 ?
C27 C27 H27B 2_665 . . 109.3 ?
S2 C27 H27B . . . 109.3 ?
H27A C27 H27B . . . 108 ?

loop_
_geom_bond_atom_site_label_1
_geom_bond_atom_site_label_2
_geom_bond_site_symmetry_1
_geom_bond_site_symmetry_2
_geom_bond_distance
_geom_bond_publ_flag
Au1 S1 . . 2.274(3) y
Au1 Cl1 . . 2.291(2) y
Au1 Au2 . . 3.1204(5) y
Au1 Au2 . 1_455 3.1499(5) y
Au2 S2 . . 2.272(3) y
Au2 Cl2 . . 2.277(2) y
Au2 Au1 . 1_655 3.1499(5) y
S1 C11 . . 1.794(11) y
S1 C17 . . 1.820(11) y
S2 C27 . . 1.807(11) y
S2 C21 . . 1.812(11) y
C11 C12 . . 1.380(17) y
C11 C16 . . 1.393(18) y
C12 C13 . . 1.402(16) y
C12 H12 . . 0.95 ?
C13 C14 . . 1.380(18) y
C13 H13 . . 0.95 ?
C14 C15 . . 1.398(18) y
C14 H14 . . 0.95 ?
C15 C16 . . 1.403(17) y
C15 H15 . . 0.95 ?
C16 H16 . . 0.95 ?
C17 C17 . 2_566 1.51(2) y
C17 H17a . . 0.99 ?
C17 H17b . . 0.99 ?
C21 C26 . . 1.373(16) y
C21 C22 . . 1.377(16) y
C22 C23 . . 1.385(17) y
C22 H22 . . 0.95 ?
C23 C24 . . 1.412(17) y
C23 H23 . . 0.95 ?
C24 C25 . . 1.400(16) y
C24 H24 . . 0.95 ?
C25 C26 . . 1.404(15) y
C25 H25 . . 0.95 ?
C26 H26 . . 0.95 ?
C27 C27 . 2_665 1.51(2) y
C27 H27a . . 0.99 ?
C27 H27b . . 0.99 ?

loop_
_geom_torsion_atom_site_label_1
_geom_torsion_atom_site_label_2
_geom_torsion_atom_site_label_3
_geom_torsion_atom_site_label_4
_geom_torsion_site_symmetry_1
_geom_torsion_site_symmetry_2
_geom_torsion_site_symmetry_3
_geom_torsion_site_symmetry_4
_geom_torsion
_geom_torsion_publ_flag
S1 AU1 AU2 S2 . . . . -113.81(9) ?
CL1 AU1 AU2 S2 . . . . 65.14(9) ?
S1 AU1 AU2 CL2 . . . . 70.08(9) ?
CL1 AU1 AU2 CL2 . . . . -110.97(9) ?
AU2 AU1 S1 C11 . . . . 128.5(4) ?
AU2 AU1 S1 C11 1_455 . . . -50.7(4) ?
AU2 AU1 S1 C17 . . . . -123.0(3) ?
AU2 AU1 S1 C17 1_455 . . . 57.7(3) ?
AU1 AU2 S2 C27 . . . . -75.2(4) ?
AU1 AU2 S2 C27 1_655 . . . 109.6(4) ?
AU1 AU2 S2 C21 . . . . 35.6(4) ?
AU1 AU2 S2 C21 1_655 . . . -139.6(4) ?
C17 S1 C11 C12 . . . . 167.8(9) ?
AU1 S1 C11 C12 . . . . -81.2(9) ?
C17 S1 C11 C16 . . . . -10.3(11) ?
AU1 S1 C11 C16 . . . . 100.7(9) ?
C16 C11 C12 C13 . . . . -1.1(18) ?
S1 C11 C12 C13 . . . . -179.1(9) ?
C11 C12 C13 C14 . . . . 0.6(18) ?
C12 C13 C14 C15 . . . . 1.2(18) ?
C13 C14 C15 C16 . . . . -2.5(19) ?
C12 C11 C16 C15 . . . . -0.2(17) ?
S1 C11 C16 C15 . . . . 177.7(9) ?
C14 C15 C16 C11 . . . . 2.0(18) ?
C11 S1 C17 C17 . . . 2_566 176.2(7) ?
AU1 S1 C17 C17 . . . 2_566 65.8(7) ?
C27 S2 C21 C26 . . . . 29.9(11) ?
AU2 S2 C21 C26 . . . . -80.4(10) ?
C27 S2 C21 C22 . . . . -148.2(9) ?
AU2 S2 C21 C22 . . . . 101.5(9) ?
C26 C21 C22 C23 . . . . 0.4(18) ?
S2 C21 C22 C23 . . . . 178.5(9) ?
C21 C22 C23 C24 . . . . -1.3(18) ?
C22 C23 C24 C25 . . . . 0.6(17) ?
C23 C24 C25 C26 . . . . 1.1(17) ?
C22 C21 C26 C25 . . . . 1.2(17) ?
S2 C21 C26 C25 . . . . -176.8(9) ?
C24 C25 C26 C21 . . . . -2.0(17) ?
C21 S2 C27 C27 . . . 2_665 64.3(9) ?
AU2 S2 C27 C27 . . . 2_665 -179.0(7) ?
